data_2006935
loop_
_publ_author_name
'Miklo\<s, Du\<san'
'Poto\<c\<n\'ak, Ivan'
'Dunaj-Jur\<co, Michal'
'J\"ager, Lothar'

_publ_section_title
;Aqua(dicyanonitrosomethanido-<i>O</i>)bis(1,10-phenanthroline-<i>N</i>,<i>N</i>')copper(II)
 Dicyanonitrosomethanide
;
_journal_issue 1
_journal_name_full 'Acta Crystallographica Section C'
_journal_page_first 33
_journal_page_last 36
_journal_paper_doi 10.1107/S0108270197010251
_journal_volume 54
_journal_year 1998
_chemical_formula_analytical '[Cu(C~12~H~8~N~2~)~2~H~2~O(ONC(CN)~2~)]^+^[ONC(CN)~2~]^-^'
_chemical_formula_iupac '[Cu (C3 N3 O1)(C12 H8 N2)2 (H2 O1)] (C3 N3 O1)'
_chemical_formula_moiety '[Cu(dcnm)H~2~O(phen)~2~]^+^[dcnm]^-^'
_chemical_formula_structural '[Cu(dcnm)H~2~O(phen)~2~]^+^[dcnm]^-^'
_chemical_formula_sum 'C30 H18 Cu N10 O3'
_chemical_formula_weight 630.08
_chemical_name_systematic
;
Aquadicyanonitrosomethanidobis(1,10-phenanthroline)copper(II)
Dicyanonitrosomethanide
;
_space_group_IT_number 2
_symmetry_cell_setting triclinic
_symmetry_space_group_name_Hall '-P 1'
_symmetry_space_group_name_H-M 'P -1'
_audit_creation_method SHELXL
_cell_angle_alpha 108.10(5)
_cell_angle_beta 92.96(5)
_cell_angle_gamma 96.01(4)
_cell_formula_units_Z 2
_cell_length_a 9.291(5)
_cell_length_b 11.773(5)
_cell_length_c 13.079(9)
_cell_measurement_reflns_used 25
_cell_measurement_temperature 293(2)
_cell_measurement_theta_max 10.69
_cell_measurement_theta_min 3.86
_cell_volume 1347.0(14)
_computing_cell_refinement 'Syntex P2~1~ software'
_computing_data_collection 'Syntex P2~1~ software'
_computing_data_reduction 'XP21 (Pavel\<c\'ik, 1993)'
_computing_molecular_graphics 'ORTEP (Johnson, 1965)'
_computing_publication_material SHELXL93
_computing_structure_refinement 'SHELXL93 (Sheldrick, 1993)'
_computing_structure_solution 'XFPS (Pavel\<c\'ik, 1990)'
_diffrn_ambient_temperature 293(2)
_diffrn_measurement_device 'Syntex P2~1~'
_diffrn_measurement_method \q-2\q
_diffrn_radiation_monochromator graphite
_diffrn_radiation_source 'fine-focus sealed tube'
_diffrn_radiation_type MoK\a
_diffrn_radiation_wavelength 0.71073
_diffrn_reflns_av_R_equivalents 0.000
_diffrn_reflns_av_sigmaI/netI 0.1596
_diffrn_reflns_limit_h_max 10
_diffrn_reflns_limit_h_min -10
_diffrn_reflns_limit_k_max 15
_diffrn_reflns_limit_k_min -15
_diffrn_reflns_limit_l_max 16
_diffrn_reflns_limit_l_min 0
_diffrn_reflns_number 5906
_diffrn_reflns_theta_max 27.56
_diffrn_reflns_theta_min 1.64
_diffrn_standards_decay_% 4.9
_diffrn_standards_interval_count 100
_diffrn_standards_number 2
_exptl_absorpt_coefficient_mu 0.866
_exptl_absorpt_correction_T_max 0.841
_exptl_absorpt_correction_T_min 0.710
_exptl_absorpt_correction_type 'empirical via \y scans of 17 reflections (North, Phillips & Mathews, 1968)'
_exptl_crystal_colour 'dark green'
_exptl_crystal_density_diffrn 1.554
_exptl_crystal_density_meas 1.500(10)
_exptl_crystal_density_method 'measured by flotation in CCl~4~/CHBr~3~/benzene'
_exptl_crystal_description prism
_exptl_crystal_F_000 642
_exptl_crystal_size_max 0.65
_exptl_crystal_size_mid 0.40
_exptl_crystal_size_min 0.20
_refine_diff_density_max 0.417
_refine_diff_density_min -0.326
_refine_ls_extinction_method none
_refine_ls_goodness_of_fit_all 0.784
_refine_ls_goodness_of_fit_obs 1.070
_refine_ls_hydrogen_treatment 'All phen H atoms refined'
_refine_ls_matrix_type full
_refine_ls_number_parameters 461
_refine_ls_number_reflns 5906
_refine_ls_number_restraints 0
_refine_ls_restrained_S_all 0.784
_refine_ls_restrained_S_obs 1.070
_refine_ls_R_factor_all 0.148
_refine_ls_R_factor_obs .040
_refine_ls_shift/esd_max 0.013
_refine_ls_shift/esd_mean 0.001
_refine_ls_structure_factor_coef Fsqd
_refine_ls_weighting_details 'w = 1/[\s^2^(Fo^2^)+(0.0339P)^2^] where P = (Fo^2^+2Fc^2^)/3'
_refine_ls_weighting_scheme calc
_refine_ls_wR_factor_all 0.099
_refine_ls_wR_factor_obs .084
_reflns_number_observed 2553
_reflns_number_total 5906
_reflns_observed_criterion >2sigma(I)
_cod_data_source_file ka1234.cif
_cod_data_source_block fn2a
_cod_depositor_comments
;
 Marking attached hydrogen comments.

 Antanas Vaitkus,
 2017-03-25

The following automatic conversions were performed:

'_refine_ls_weighting_scheme' value 'calc w =
1/[\s^2^(Fo^2^)+(0.0339P)^2^] where P = (Fo^2^+2Fc^2^)/3' was changed
to 'calc'. New tag '_refine_ls_weighting_details' was created. The
value of the new tag was set to 'w = 1/[\s^2^(Fo^2^)+(0.0339P)^2^]
where P = (Fo^2^+2Fc^2^)/3'.

Automatic conversion script
Id: cif_fix_values 3143 2015-03-26 13:38:13Z robertas 
;
_cod_original_cell_volume 1347.0(13)
_cod_database_code 2006935

loop_
_symmetry_equiv_pos_as_xyz
'x, y, z'
'-x, -y, -z'

loop_
_atom_site_aniso_label
_atom_site_aniso_U_11
_atom_site_aniso_U_22
_atom_site_aniso_U_33
_atom_site_aniso_U_12
_atom_site_aniso_U_13
_atom_site_aniso_U_23
Cu1 .0521(3) .0435(2) .0665(3) .0171(2) .0208(2) .0237(2)
N11 .054(2) .050(2) .059(2) .0193(15) .012(2) .017(2)
N12 .050(2) .059(2) .055(2) .003(2) .006(2) .021(2)
N13 .045(2) .054(2) .059(2) .0173(14) .012(2) .0273(15)
N14 .045(2) .044(2) .054(2) .0094(14) .008(2) .022(2)
C111 .040(2) .068(3) .045(2) .014(2) .003(2) .000(2)
C112 .076(3) .059(3) .089(3) .026(2) .017(3) .030(2)
C113 .098(4) .060(3) .092(4) .038(3) -.002(3) .020(3)
C114 .074(4) .091(4) .083(4) .049(3) -.012(3) -.014(3)
C115 .059(3) .079(3) .059(3) .026(2) -.005(2) -.004(2)
C116 .043(3) .146(6) .056(3) .034(4) .003(2) -.018(3)
C121 .044(2) .072(3) .044(2) .001(2) .005(2) .007(2)
C122 .064(3) .077(3) .070(3) -.006(2) .007(2) .041(2)
C123 .079(4) .108(4) .075(3) -.031(3) -.011(3) .051(3)
C124 .059(3) .143(5) .052(3) -.035(3) .004(3) .030(3)
C125 .043(3) .107(4) .052(3) -.005(2) .006(2) .014(3)
C126 .058(3) .144(5) .060(3) .000(4) .005(3) .006(3)
C131 .041(2) .043(2) .049(2) .008(2) .013(2) .020(2)
C132 .061(3) .067(3) .083(4) .028(3) .018(3) .036(3)
C133 .063(3) .101(4) .077(4) .021(3) -.003(3) .041(3)
C134 .063(3) .074(3) .063(3) .006(2) .002(2) .020(3)
C135 .049(2) .054(2) .059(2) .008(2) .012(2) .022(2)
C136 .070(3) .046(2) .060(3) .003(2) .008(2) .007(2)
C141 .042(2) .039(2) .050(2) .008(2) .011(2) .019(2)
C142 .054(3) .042(2) .068(3) .001(2) .000(2) .019(2)
C143 .052(3) .060(3) .074(3) .011(2) -.004(2) .033(2)
C144 .057(3) .049(2) .078(3) .015(2) .010(2) .032(2)
C145 .047(2) .040(2) .059(2) .009(2) .012(2) .022(2)
C146 .063(3) .043(2) .076(3) .014(2) .016(2) .019(2)
O1 .151(3) .133(3) .153(3) .022(3) .024(3) .054(3)
O2 .057(2) .0474(14) .099(2) .0191(12) .0342(15) .0307(14)
N2 .052(2) .045(2) .071(2) .0148(15) .019(2) .022(2)
C1 .047(2) .042(2) .060(2) .010(2) .010(2) .019(2)
C3 .058(3) .051(2) .082(3) .008(2) .019(2) .029(2)
N3 .074(3) .080(2) .134(3) .027(2) .047(2) .045(2)
C4 .059(2) .051(2) .058(2) .006(2) .008(2) .021(2)
N4 .117(3) .056(2) .112(3) .031(2) .020(2) .038(2)
O6 .168(4) .125(3) .127(3) .050(3) .006(3) .040(2)
N6 .137(5) .152(5) .086(3) .066(4) .009(3) .006(3)
C5 .179(6) .053(3) .065(3) -.022(3) .020(3) .035(2)
C7 .145(6) .067(3) .076(3) .016(4) -.012(4) .038(3)
N7 .112(4) .109(4) .138(4) .020(3) -.019(3) .064(3)
C8 .134(6) .067(4) .121(4) .012(3) .039(4) .048(3)
N8 .135(5) .112(4) .247(7) .025(3) .080(5) .073(4)

loop_
_atom_site_label
_atom_site_fract_x
_atom_site_fract_y
_atom_site_fract_z
_atom_site_U_iso_or_equiv
_atom_site_thermal_displace_type
_atom_site_calc_flag
_atom_site_refinement_flags
_atom_site_occupancy
_atom_site_disorder_group
_atom_site_type_symbol
_atom_site_attached_hydrogens
Cu1 -.29343(5) .16997(4) -.22869(4) .0512(2) Uani d . 1 . Cu 0
N11 -.1608(3) .0434(2) -.2515(2) .0532(8) Uani d . 1 . N 0
N12 -.1481(3) .2364(3) -.3152(2) .0542(8) Uani d . 1 . N 0
N13 -.2002(3) .2976(2) -.0639(2) .0492(7) Uani d . 1 . N 0
N14 -.4056(3) .3091(2) -.2105(2) .0455(7) Uani d . 1 . N 0
C111 -.0481(4) .0635(3) -.3065(3) .0548(9) Uani d . 1 . C 0
C112 -.1722(5) -.0535(4) -.2224(4) .0712(12) Uani d . 1 . C 0
C113 -.0722(6) -.1363(4) -.2472(4) .0829(14) Uani d . 1 . C 0
C114 .0408(6) -.1146(5) -.3009(4) .090(2) Uani d . 1 . C 0
C115 .0580(4) -.0134(4) -.3330(3) .0705(12) Uani d . 1 . C 0
C116 .1722(5) .0173(7) -.3953(4) .092(2) Uani d . 1 . C 0
C121 -.0408(4) .1668(3) -.3410(3) .0564(9) Uani d . 1 . C 0
C122 -.1485(5) .3295(4) -.3502(3) .0676(11) Uani d . 1 . C 0
C123 -.0430(6) .3589(5) -.4100(4) .086(2) Uani d . 1 . C 0
C124 .0649(6) .2903(6) -.4356(4) .088(2) Uani d . 1 . C 0
C125 .0694(4) .1916(5) -.4019(3) .0711(12) Uani d . 1 . C 0
C126 .1754(6) .1134(6) -.4284(4) .095(2) Uani d . 1 . C 0
C131 -.2517(3) .4039(3) -.0494(3) .0426(8) Uani d . 1 . C 0
C132 -.1048(5) .2932(4) .0124(4) .0661(12) Uani d . 1 . C 0
C133 -.0583(5) .3885(5) .1026(4) .0768(14) Uani d . 1 . C 0
C134 -.1061(5) .4938(4) .1160(4) .0676(11) Uani d . 1 . C 0
C135 -.2059(4) .5061(3) .0389(3) .0528(9) Uani d . 1 . C 0
C136 -.2647(5) .6144(3) .0460(4) .0613(11) Uani d . 1 . C 0
C141 -.3599(3) .4101(3) -.1274(3) .0416(8) Uani d . 1 . C 0
C142 -.5104(4) .3127(3) -.2800(3) .0552(10) Uani d . 1 . C 0
C143 -.5724(4) .4164(4) -.2729(4) .0595(10) Uani d . 1 . C 0
C144 -.5255(4) .5181(4) -.1927(3) .0577(10) Uani d . 1 . C 0
C145 -.4166(4) .5176(3) -.1164(3) .0468(8) Uani d . 1 . C 0
C146 -.3643(4) .6200(3) -.0282(3) .0596(10) Uani d . 1 . C 0
O1 -.4207(4) .0629(3) -.4014(3) .1430(14) Uani d . 1 . O 2
O2 -.4322(3) .0672(2) -.1812(2) .0639(7) Uani d . 1 . O 0
N2 -.5495(3) .1050(2) -.1446(2) .0541(8) Uani d . 1 . N 0
C1 -.6328(4) .0273(3) -.1154(3) .0487(9) Uani d . 1 . C 0
C3 -.7613(4) .0641(3) -.0688(3) .0610(10) Uani d . 1 . C 0
N3 -.8618(4) .0948(3) -.0304(3) .0909(12) Uani d . 1 . N 0
C4 -.5964(4) -.0888(3) -.1226(3) .0550(9) Uani d . 1 . C 0
N4 -.5661(4) -.1801(3) -.1277(3) .0906(12) Uani d . 1 . N 0
O6 .5723(5) -.8230(4) .4489(3) .1380(15) Uani d . 1 . O 0
N6 .4657(6) -.7866(5) .4380(4) .129(2) Uani d . 1 . N 0
C5 .5101(8) -.6850(4) .4008(3) .098(2) Uani d . 1 . C 0
C7 .6535(8) -.6465(4) .3824(4) .093(2) Uani d . 1 . C 0
N7 .7673(5) -.6109(4) .3661(4) .115(2) Uani d . 1 . N 0
C8 .3884(8) -.6307(5) .3829(5) .102(2) Uani d . 1 . C 0
N8 .2951(6) -.5862(5) .3676(6) .158(2) Uani d . 1 . N 0
H112 -.249(3) -.069(3) -.186(2) .054(11) Uiso d . 1 . H 0
H113 -.102(4) -.200(3) -.216(3) .096(15) Uiso d . 1 . H 0
H114 .101(5) -.160(4) -.319(3) .103(17) Uiso d . 1 . H 0
H116 .224(5) -.039(4) -.398(3) .091(16) Uiso d . 1 . H 0
H122 -.231(4) .375(3) -.331(3) .068(12) Uiso d . 1 . H 0
H123 -.056(4) .423(3) -.432(3) .085(14) Uiso d . 1 . H 0
H124 .133(4) .308(3) -.471(3) .081(14) Uiso d . 1 . H 0
H126 .248(6) .139(4) -.481(4) .17(2) Uiso d . 1 . H 0
H132 -.078(3) .229(3) -.002(2) .039(10) Uiso d . 1 . H 0
H133 -.000(4) .382(3) .143(3) .049(12) Uiso d . 1 . H 0
H134 -.068(4) .563(3) .175(3) .075(13) Uiso d . 1 . H 0
H136 -.232(4) .676(3) .103(3) .056(11) Uiso d . 1 . H 0
H142 -.544(3) .240(3) -.333(2) .040(9) Uiso d . 1 . H 0
H143 -.641(4) .403(3) -.326(3) .058(12) Uiso d . 1 . H 0
H144 -.563(3) .591(3) -.188(2) .065(10) Uiso d . 1 . H 0
H146 -.402(3) .697(3) -.019(2) .054(9) Uiso d . 1 . H 0

loop_
_atom_type_symbol
_atom_type_description
_atom_type_scat_dispersion_real
_atom_type_scat_dispersion_imag
_atom_type_scat_source
C C 0.0033 0.0016 'International Tables Vol C Tables 4.2.6.8 and 6.1.1.4'
H H 0.0000 0.0000 'International Tables Vol C Tables 4.2.6.8 and 6.1.1.4'
N N 0.0061 0.0033 'International Tables Vol C Tables 4.2.6.8 and 6.1.1.4'
O O 0.0106 0.0060 'International Tables Vol C Tables 4.2.6.8 and 6.1.1.4'
Cu Cu 0.3201 1.2651 'International Tables Vol C Tables 4.2.6.8 and 6.1.1.4'

loop_
_geom_angle_atom_site_label_1
_geom_angle_atom_site_label_2
_geom_angle_atom_site_label_3
_geom_angle
_geom_angle_publ_flag
O2 Cu1 N14 98.65(10) yes
O2 Cu1 N11 88.50(11) yes
N14 Cu1 N11 172.82(12) yes
O2 Cu1 N12 164.00(10) yes
N14 Cu1 N12 91.42(12) yes
N11 Cu1 N12 81.74(12) yes
O2 Cu1 N13 98.46(11) yes
N14 Cu1 N13 77.46(12) yes
N11 Cu1 N13 100.95(11) yes
N12 Cu1 N13 95.84(11) yes
O2 Cu1 O1 82.43(13) yes
N14 Cu1 O1 92.03(13) yes
N11 Cu1 O1 89.55(13) yes
N12 Cu1 O1 84.83(13) yes
N13 Cu1 O1 169.47(11) yes
C112 N11 C111 118.4(3) ?
C112 N11 Cu1 128.8(3) ?
C111 N11 Cu1 112.8(2) ?
C122 N12 C121 118.3(3) ?
C122 N12 Cu1 130.4(3) ?
C121 N12 Cu1 111.2(2) ?
C132 N13 C131 116.3(3) ?
C132 N13 Cu1 135.4(3) ?
C131 N13 Cu1 108.1(2) ?
C142 N14 C141 118.2(3) ?
C142 N14 Cu1 124.1(3) ?
C141 N14 Cu1 117.3(2) ?
N11 C111 C115 123.2(4) ?
N11 C111 C121 117.5(3) ?
C115 C111 C121 119.3(4) ?
N11 C112 C113 122.2(5) ?
N11 C112 H112 120.(2) ?
C113 C112 H112 118.(2) ?
C114 C113 C112 118.9(5) ?
C114 C113 H113 134.(2) ?
C112 C113 H113 107.(2) ?
C113 C114 C115 121.1(4) ?
C113 C114 H114 123.(3) ?
C115 C114 H114 116.(3) ?
C114 C115 C111 116.2(4) ?
C114 C115 C116 126.1(5) ?
C111 C115 C116 117.6(5) ?
C126 C116 C115 122.0(5) ?
C126 C116 H116 138.(3) ?
C115 C116 H116 100.(3) ?
N12 C121 C125 122.1(4) ?
N12 C121 C111 116.7(3) ?
C125 C121 C111 121.1(4) ?
N12 C122 C123 122.4(5) ?
N12 C122 H122 114.4(19) ?
C123 C122 H122 123.(2) ?
C124 C123 C122 119.6(5) ?
C124 C123 H123 125.(3) ?
C122 C123 H123 115.(3) ?
C123 C124 C125 120.2(5) ?
C123 C124 H124 121.(3) ?
C125 C124 H124 118.(3) ?
C124 C125 C121 117.3(4) ?
C124 C125 C126 123.6(5) ?
C121 C125 C126 119.1(5) ?
C116 C126 C125 120.8(5) ?
C116 C126 H126 128.(3) ?
C125 C126 H126 111.(3) ?
N13 C131 C135 123.2(3) ?
N13 C131 C141 117.8(3) ?
C135 C131 C141 119.0(3) ?
N13 C132 C133 123.7(4) ?
N13 C132 H132 111.(2) ?
C133 C132 H132 126.(2) ?
C134 C133 C132 120.2(5) ?
C134 C133 H133 120.(3) ?
C132 C133 H133 119.(3) ?
C133 C134 C135 119.7(5) ?
C133 C134 H134 121.(2) ?
C135 C134 H134 119.(2) ?
C134 C135 C131 116.9(3) ?
C134 C135 C136 124.0(4) ?
C131 C135 C136 119.1(4) ?
C146 C136 C135 121.5(4) ?
C146 C136 H136 124.(2) ?
C135 C136 H136 115.(2) ?
N14 C141 C145 121.9(3) ?
N14 C141 C131 117.9(3) ?
C145 C141 C131 120.1(3) ?
N14 C142 C143 122.6(4) ?
N14 C142 H142 115.9(18) ?
C143 C142 H142 121.4(18) ?
C144 C143 C142 119.9(4) ?
C144 C143 H143 129.(2) ?
C142 C143 H143 111.(2) ?
C143 C144 C145 119.3(4) ?
C143 C144 H144 121.4(19) ?
C145 C144 H144 119.(2) ?
C144 C145 C141 118.0(3) ?
C144 C145 C146 122.7(3) ?
C141 C145 C146 119.3(3) ?
C136 C146 C145 120.9(4) ?
C136 C146 H146 118.0(18) ?
C145 C146 H146 121.0(18) ?
N2 O2 Cu1 120.2(2) yes
O2 N2 C1 114.0(3) yes
N2 C1 C3 117.6(3) yes
N2 C1 C4 122.9(3) yes
C3 C1 C4 119.3(3) yes
N3 C3 C1 178.8(4) yes
N4 C4 C1 179.2(4) yes
O6 N6 C5 103.1(6) yes
C8 C5 C7 124.0(4) yes
C8 C5 N6 109.7(5) yes
C7 C5 N6 126.2(6) yes
N7 C7 C5 176.8(6) yes
N8 C8 C5 178.1(6) yes

loop_
_geom_bond_atom_site_label_1
_geom_bond_atom_site_label_2
_geom_bond_site_symmetry_2
_geom_bond_distance
_geom_bond_publ_flag
Cu1 O2 . 1.933(2) yes
Cu1 N14 . 1.991(3) yes
Cu1 N11 . 1.993(3) yes
Cu1 N12 . 2.049(3) yes
Cu1 N13 . 2.275(3) yes
Cu1 O1 . 2.394(4) yes
N11 C112 . 1.306(4) ?
N11 C111 . 1.342(4) ?
N12 C122 . 1.313(4) ?
N12 C121 . 1.347(4) ?
N13 C132 . 1.317(5) ?
N13 C131 . 1.349(4) ?
N14 C142 . 1.311(4) ?
N14 C141 . 1.349(4) ?
C111 C115 . 1.392(5) ?
C111 C121 . 1.420(5) ?
C112 C113 . 1.394(5) ?
C112 H112 . .92(3) ?
C113 C114 . 1.339(7) ?
C113 H113 . .98(4) ?
C114 C115 . 1.378(6) ?
C114 H114 . .81(4) ?
C115 C116 . 1.453(7) ?
C116 C126 . 1.330(7) ?
C116 H116 . .85(4) ?
C121 C125 . 1.390(5) ?
C122 C123 . 1.367(6) ?
C122 H122 . .98(3) ?
C123 C124 . 1.345(7) ?
C123 H123 . .90(3) ?
C124 C125 . 1.368(6) ?
C124 H124 . .85(4) ?
C125 C126 . 1.401(7) ?
C126 H126 . 1.08(5) ?
C131 C135 . 1.393(4) ?
C131 C141 . 1.418(4) ?
C132 C133 . 1.364(6) ?
C132 H132 . .79(3) ?
C133 C134 . 1.324(6) ?
C133 H133 . .76(3) ?
C134 C135 . 1.385(5) ?
C134 H134 . .95(3) ?
C135 C136 . 1.419(5) ?
C136 C146 . 1.327(5) ?
C136 H136 . .88(3) ?
C141 C145 . 1.391(4) ?
C142 C143 . 1.383(5) ?
C142 H142 . .93(3) ?
C143 C144 . 1.337(5) ?
C143 H143 . .88(3) ?
C144 C145 . 1.385(5) ?
C144 H144 . .94(3) ?
C145 C146 . 1.406(5) ?
C146 H146 . .98(3) ?
O2 N2 . 1.280(3) yes
N2 C1 . 1.296(4) yes
C1 C3 . 1.415(5) yes
C1 C4 . 1.419(4) yes
C3 N3 . 1.123(4) yes
C4 N4 . 1.122(4) yes
O6 N6 . 1.139(5) yes
N6 C5 . 1.455(6) yes
C5 C8 . 1.400(7) yes
C5 C7 . 1.419(7) yes
C7 N7 . 1.151(6) yes
C8 N8 . 1.099(7) yes
